data_7102164
loop_
_publ_author_name
'Meier, Roland'
'Maigut, Joachim'
'Kallies, Bernd'
'Lehnert, Nicolai'
'Paulat, Florian'
'Heinemann, Frank W'
'Zahn, Gernot'
'Feth, Martin P'
'Krautscheid, Harald'
'van Eldik, Rudi'

_publ_section_title
;
 [FeIII(tmdta)]--twist-boat/half-chair conformer ratio reliably deduced
 from DFT-calculated Raman spectra.
;
_journal_issue 38
_journal_name_full 'Chemical communications (Cambridge, England)'
_journal_page_first 3960
_journal_page_last 3962
_journal_paper_doi 10.1039/b708437d
_journal_year 2007
_chemical_formula_moiety 'C11 H14 Fe N2 O8 1-, Li 1+ 3(H2 O)'
_chemical_formula_sum 'C11 H20 Fe Li N2 O11'
_chemical_formula_weight 419.08
_chemical_name_systematic
;
?
;
_space_group_IT_number 14
_symmetry_cell_setting monoclinic
_symmetry_space_group_name_Hall '-P 2yn'
_symmetry_space_group_name_H-M 'P 1 21/n 1'
_atom_sites_solution_hydrogens 'difmap except PART2 geom'
_atom_sites_solution_primary heavy
_atom_sites_solution_secondary difmap
_audit_creation_method SHELXL-97
_cell_angle_alpha 90.00
_cell_angle_beta 95.87(2)
_cell_angle_gamma 90.00
_cell_formula_units_Z 4
_cell_length_a 8.888(2)
_cell_length_b 10.284(3)
_cell_length_c 17.782(5)
_cell_measurement_reflns_used 58
_cell_measurement_temperature 295(2)
_cell_measurement_theta_max 12.25
_cell_measurement_theta_min 3.00
_cell_volume 1616.8(7)
_computing_cell_refinement 'P3/PC (Siemens Analytical X-Ray Instr., 1989)'
_computing_data_collection 'P3/PC (Siemens Analytical X-Ray Instr., 1989)'
_computing_data_reduction 'XDISK (Siemens Analytical X-Ray Instr. , 1989)'
_computing_molecular_graphics 'SHELXTL 5.1 (Bruker AXS, 1998)'
_computing_publication_material 'SHELXTL 5.1 (Bruker AXS, 1998)'
_computing_structure_refinement 'SHELXTL 5.1 (Bruker AXS, 1998)'
_computing_structure_solution 'SHELXTL 5.1 (Bruker AXS, 1998)'
_diffrn_ambient_temperature 295(2)
_diffrn_measured_fraction_theta_full 1.000
_diffrn_measured_fraction_theta_max 1.000
_diffrn_measurement_device_type 'Nicolet R3m/V'
_diffrn_measurement_method 'profile data from \w-scans'
_diffrn_radiation_monochromator graphite
_diffrn_radiation_source 'fine-focus sealed tube'
_diffrn_radiation_type MoK\a
_diffrn_radiation_wavelength 0.71073
_diffrn_reflns_av_R_equivalents 0.0245
_diffrn_reflns_av_sigmaI/netI 0.0394
_diffrn_reflns_limit_h_max 12
_diffrn_reflns_limit_h_min -12
_diffrn_reflns_limit_k_max 14
_diffrn_reflns_limit_k_min -1
_diffrn_reflns_limit_l_max 25
_diffrn_reflns_limit_l_min -1
_diffrn_reflns_number 5652
_diffrn_reflns_theta_full 30.00
_diffrn_reflns_theta_max 30.00
_diffrn_reflns_theta_min 2.29
_diffrn_standards_decay_% 3.89
_diffrn_standards_interval_count 100
_diffrn_standards_number 3
_exptl_absorpt_coefficient_mu 0.997
_exptl_absorpt_correction_T_max 0.367
_exptl_absorpt_correction_T_min 0.307
_exptl_absorpt_correction_type psi-scan
_exptl_absorpt_process_details
;
North A C T, Phillips, D C, Mathews F S, Acta Cryst. A24 (1968), 351-359.
;
_exptl_crystal_colour yellow
_exptl_crystal_density_diffrn 1.722
_exptl_crystal_density_method 'not measured'
_exptl_crystal_description block
_exptl_crystal_F_000 868
_exptl_crystal_size_max 0.70
_exptl_crystal_size_mid 0.40
_exptl_crystal_size_min 0.20
_refine_diff_density_max 0.459
_refine_diff_density_min -0.259
_refine_diff_density_rms 0.079
_refine_ls_extinction_method none
_refine_ls_goodness_of_fit_ref 0.992
_refine_ls_hydrogen_treatment mixed
_refine_ls_matrix_type full
_refine_ls_number_parameters 312
_refine_ls_number_reflns 4713
_refine_ls_number_restraints 7
_refine_ls_restrained_S_all 0.994
_refine_ls_R_factor_all 0.0608
_refine_ls_R_factor_gt 0.0399
_refine_ls_shift/su_max 0.001
_refine_ls_shift/su_mean 0.000
_refine_ls_structure_factor_coef Fsqd
_refine_ls_weighting_details 'calc w=1/[\s^2^(Fo^2^)+(0.0605P)^2^+0.0000P] where P=(Fo^2^+2Fc^2^)/3'
_refine_ls_weighting_scheme calc
_refine_ls_wR_factor_gt 0.0978
_refine_ls_wR_factor_ref 0.1037
_reflns_number_gt 3411
_reflns_number_total 4713
_reflns_threshold_expression >2sigma(I)
_cod_data_source_file b708437d.txt
_cod_data_source_block LiFe(tmdta)3H2O_CCDC649049
_cod_depositor_comments
;
The following automatic conversions were performed:
'_exptl_absorpt_correction_type' value 'Psi-scan' changed to 'psi-scan'
according to '/home/saulius/struct/CIF-dictionaries/cif_core.dic'
dictionary named 'cif_core.dic' version 2.4.1 from 2010-06-29.

Automatic conversion script
Id: cif_fix_enum 1527 2010-12-29 10:47:43Z saulius 
;
_cod_original_sg_symbol_H-M P2(1)/n
_cod_database_code 7102164

loop_
_symmetry_equiv_pos_as_xyz
'x, y, z'
'-x+1/2, y+1/2, -z+1/2'
'-x, -y, -z'
'x-1/2, -y-1/2, z-1/2'

loop_
_atom_site_label
_atom_site_type_symbol
_atom_site_fract_x
_atom_site_fract_y
_atom_site_fract_z
_atom_site_U_iso_or_equiv
_atom_site_adp_type
_atom_site_occupancy
_atom_site_symmetry_multiplicity
_atom_site_calc_flag
_atom_site_refinement_flags
_atom_site_disorder_assembly
_atom_site_disorder_group
Li1 Li 0.7894(5) 0.0714(4) 0.4734(2) 0.0332(9) Uani 1 1 d . A .
Fe1 Fe 1.06114(3) -0.02304(3) 0.205153(16) 0.01917(9) Uani 1 1 d . A .
N1 N 1.19616(18) 0.10188(18) 0.13662(9) 0.0199(3) Uani 1 1 d D . .
N2 N 0.90462(18) 0.13123(18) 0.22821(10) 0.0209(3) Uani 1 1 d . . .
O1 O 1.22616(16) 0.03171(17) 0.28238(8) 0.0274(3) Uani 1 1 d . . .
O2 O 1.47205(18) 0.0768(2) 0.29982(10) 0.0391(4) Uani 1 1 d . . .
O3 O 1.17971(18) -0.15197(16) 0.15362(10) 0.0307(4) Uani 1 1 d . . .
O4 O 1.2493(3) -0.1928(2) 0.03757(15) 0.0475(7) Uani 0.913(6) 1 d PD A 1
O5 O 0.96049(17) -0.10075(16) 0.28994(9) 0.0278(3) Uani 1 1 d . . .
O6 O 0.85943(19) -0.05147(17) 0.39604(9) 0.0329(4) Uani 1 1 d . . .
O7 O 0.89210(17) -0.06331(17) 0.12619(9) 0.0295(4) Uani 1 1 d . . .
O8 O 0.64096(19) -0.0632(2) 0.10439(12) 0.0461(5) Uani 1 1 d . . .
O9 O 0.7557(3) -0.0402(2) 0.55512(11) 0.0459(5) Uani 1 1 d . . .
O10 O 0.6171(2) 0.1729(2) 0.43226(12) 0.0426(5) Uani 1 1 d . . .
O11 O 0.9304(2) 0.2125(2) 0.50168(15) 0.0507(6) Uani 1 1 d . . .
C1 C 1.1535(3) 0.2416(3) 0.12104(15) 0.0281(6) Uani 0.913(6) 1 d PD A 1
C2 C 0.9891(3) 0.2737(3) 0.12667(14) 0.0305(5) Uani 1 1 d D . .
H2C H 0.8939 0.2832 0.0953 0.060 Uiso 0.087(6) 1 calc PR A 2
H2D H 1.0416 0.3560 0.1236 0.060 Uiso 0.087(6) 1 calc PR A 2
C3 C 0.9474(3) 0.2659(2) 0.20731(14) 0.0284(5) Uani 1 1 d . A .
C4 C 1.3536(2) 0.0703(2) 0.25963(12) 0.0254(4) Uani 1 1 d D A .
C5 C 1.3531(3) 0.0984(3) 0.17654(14) 0.0244(6) Uani 0.913(6) 1 d PD A 1
C6 C 1.2117(3) -0.1180(3) 0.08650(15) 0.0332(5) Uani 1 1 d D A .
C7 C 1.1947(5) 0.0246(3) 0.06686(15) 0.0273(8) Uani 0.913(6) 1 d PD A 1
C8 C 0.9051(2) -0.0206(2) 0.33544(12) 0.0247(4) Uani 1 1 d . A .
C9 C 0.9009(3) 0.1213(2) 0.31135(13) 0.0275(5) Uani 1 1 d . A .
C10 C 0.7579(2) -0.0184(2) 0.13546(12) 0.0279(4) Uani 1 1 d . A .
C11 C 0.7531(2) 0.0958(3) 0.18866(15) 0.0304(5) Uani 1 1 d . A .
H1A H 1.182(4) 0.259(4) 0.071(2) 0.060 Uiso 0.913(6) 1 d P A 1
H1B H 1.218(4) 0.293(4) 0.159(2) 0.060 Uiso 0.913(6) 1 d P A 1
H2A H 0.971(4) 0.356(4) 0.107(2) 0.060 Uiso 0.913(6) 1 d P A 1
H2B H 0.919(4) 0.217(4) 0.090(2) 0.060 Uiso 0.913(6) 1 d P A 1
H3A H 1.030(4) 0.293(3) 0.244(2) 0.060 Uiso 1 1 d . . .
H3B H 0.857(4) 0.329(3) 0.2121(19) 0.060 Uiso 1 1 d . . .
H5A H 1.404(4) 0.176(4) 0.169(2) 0.060 Uiso 0.913(6) 1 d P A 1
H5B H 1.408(4) 0.023(4) 0.152(2) 0.060 Uiso 0.913(6) 1 d P A 1
H7A H 1.274(5) 0.044(4) 0.046(2) 0.060 Uiso 0.913(6) 1 d P A 1
H7B H 1.094(4) 0.034(4) 0.037(2) 0.060 Uiso 0.913(6) 1 d P A 1
H9A H 0.985(4) 0.162(4) 0.3325(19) 0.060 Uiso 1 1 d . . .
H9B H 0.814(4) 0.159(3) 0.3277(19) 0.060 Uiso 1 1 d . . .
H9C H 0.747(4) -0.120(4) 0.553(2) 0.060 Uiso 1 1 d . . .
H9D H 0.750(4) -0.027(4) 0.597(2) 0.060 Uiso 1 1 d . . .
H10A H 0.560(4) 0.142(4) 0.401(2) 0.060 Uiso 1 1 d . . .
H10B H 0.614(4) 0.250(4) 0.419(2) 0.060 Uiso 1 1 d . . .
H11A H 0.721(4) 0.161(3) 0.156(2) 0.060 Uiso 1 1 d . . .
H11B H 0.684(4) 0.076(3) 0.225(2) 0.060 Uiso 1 1 d . . .
H11C H 0.942(4) 0.274(4) 0.475(2) 0.060 Uiso 1 1 d . . .
H11D H 1.001(4) 0.198(4) 0.522(2) 0.060 Uiso 1 1 d . . .
O4' O 1.305(2) -0.210(2) 0.0735(16) 0.038(6) Uiso 0.087(6) 1 d PD A 2
C1' C 1.077(2) 0.179(2) 0.0867(11) 0.024(6) Uiso 0.087(6) 1 d PD A 2
H1'A H 1.1279 0.2258 0.0490 0.060 Uiso 0.087(6) 1 calc PR A 2
H1'B H 1.0075 0.1184 0.0601 0.060 Uiso 0.087(6) 1 calc PR A 2
C5' C 1.326(3) 0.149(3) 0.1860(14) 0.043(10) Uiso 0.087(6) 1 d PD A 2
H5'A H 1.3099 0.2397 0.1984 0.060 Uiso 0.087(6) 1 calc PR A 2
H5'B H 1.4159 0.1448 0.1592 0.060 Uiso 0.087(6) 1 calc PR A 2
C7' C 1.218(12) 0.0231(18) 0.070(2) 0.10(4) Uiso 0.087(6) 1 d PD A 2
H7'A H 1.3157 0.0437 0.0534 0.060 Uiso 0.087(6) 1 calc PR A 2
H7'B H 1.1407 0.0447 0.0299 0.060 Uiso 0.087(6) 1 calc PR A 2

loop_
_atom_site_aniso_label
_atom_site_aniso_U_11
_atom_site_aniso_U_22
_atom_site_aniso_U_33
_atom_site_aniso_U_23
_atom_site_aniso_U_13
_atom_site_aniso_U_12
Li1 0.038(2) 0.035(2) 0.027(2) 0.0058(17) 0.0055(16) 0.0059(18)
Fe1 0.01777(13) 0.02199(15) 0.01820(14) -0.00069(12) 0.00401(9) 0.00049(12)
N1 0.0205(8) 0.0231(9) 0.0162(8) 0.0008(7) 0.0023(6) 0.0011(6)
N2 0.0190(7) 0.0241(9) 0.0200(8) -0.0017(7) 0.0038(6) 0.0008(7)
O1 0.0245(7) 0.0394(9) 0.0184(7) 0.0010(7) 0.0025(6) -0.0043(7)
O2 0.0250(8) 0.0584(12) 0.0321(9) -0.0063(9) -0.0054(7) -0.0010(8)
O3 0.0298(8) 0.0276(9) 0.0366(9) -0.0027(7) 0.0119(7) 0.0014(7)
O4 0.0667(16) 0.0378(12) 0.0424(14) -0.0160(11) 0.0262(13) -0.0030(11)
O5 0.0314(8) 0.0257(8) 0.0284(8) 0.0011(7) 0.0137(7) 0.0006(6)
O6 0.0377(9) 0.0388(10) 0.0242(8) 0.0042(7) 0.0129(7) -0.0002(7)
O7 0.0228(7) 0.0373(9) 0.0285(8) -0.0095(7) 0.0025(6) 0.0011(7)
O8 0.0243(8) 0.0610(13) 0.0521(12) -0.0224(10) -0.0006(8) -0.0056(8)
O9 0.0751(14) 0.0398(12) 0.0245(9) 0.0035(9) 0.0136(9) -0.0021(11)
O10 0.0437(10) 0.0431(12) 0.0381(11) -0.0003(9) -0.0094(8) 0.0071(9)
O11 0.0380(11) 0.0514(14) 0.0635(16) -0.0027(12) 0.0087(10) -0.0045(10)
C1 0.0336(13) 0.0249(13) 0.0272(13) 0.0051(10) 0.0094(10) -0.0006(10)
C2 0.0352(12) 0.0289(12) 0.0283(11) 0.0098(10) 0.0071(9) 0.0077(10)
C3 0.0347(12) 0.0217(11) 0.0303(11) -0.0001(9) 0.0111(9) 0.0018(9)
C4 0.0258(10) 0.0282(11) 0.0220(10) -0.0032(9) 0.0023(8) 0.0013(9)
C5 0.0202(11) 0.0308(15) 0.0222(12) -0.0002(10) 0.0023(9) -0.0052(10)
C6 0.0312(11) 0.0327(13) 0.0379(13) -0.0119(11) 0.0138(10) -0.0078(10)
C7 0.0314(14) 0.0340(16) 0.0174(11) -0.0070(10) 0.0064(9) -0.0075(11)
C8 0.0229(9) 0.0292(11) 0.0222(10) 0.0008(9) 0.0039(7) -0.0017(9)
C9 0.0337(11) 0.0292(12) 0.0211(10) -0.0021(9) 0.0102(9) 0.0016(9)
C10 0.0241(9) 0.0351(12) 0.0247(10) -0.0015(10) 0.0033(8) -0.0024(9)
C11 0.0188(9) 0.0362(13) 0.0358(13) -0.0058(10) 0.0006(9) 0.0012(9)

loop_
_atom_type_symbol
_atom_type_description
_atom_type_scat_dispersion_real
_atom_type_scat_dispersion_imag
_atom_type_scat_source
C C 0.0033 0.0016 'International Tables Vol C Tables 4.2.6.8 and 6.1.1.4'
H H 0.0000 0.0000 'International Tables Vol C Tables 4.2.6.8 and 6.1.1.4'
Li Li -0.0003 0.0001 'International Tables Vol C Tables 4.2.6.8 and 6.1.1.4'
N N 0.0061 0.0033 'International Tables Vol C Tables 4.2.6.8 and 6.1.1.4'
O O 0.0106 0.0060 'International Tables Vol C Tables 4.2.6.8 and 6.1.1.4'
Fe Fe 0.3463 0.8444 'International Tables Vol C Tables 4.2.6.8 and 6.1.1.4'

loop_
_geom_angle_atom_site_label_1
_geom_angle_atom_site_label_2
_geom_angle_atom_site_label_3
_geom_angle
O9 Li1 O10 115.8(2)
O9 Li1 O11 113.6(2)
O10 Li1 O11 99.2(2)
O9 Li1 O6 103.1(2)
O10 Li1 O6 111.6(2)
O11 Li1 O6 114.1(2)
O3 Fe1 O1 96.88(7)
O3 Fe1 O7 86.17(7)
O1 Fe1 O7 175.53(7)
O3 Fe1 O5 112.51(7)
O1 Fe1 O5 86.99(7)
O7 Fe1 O5 94.88(7)
O3 Fe1 N2 163.29(7)
O1 Fe1 N2 95.98(7)
O7 Fe1 N2 80.43(7)
O5 Fe1 N2 78.77(7)
O3 Fe1 N1 77.80(7)
O1 Fe1 N1 79.16(6)
O7 Fe1 N1 98.35(7)
O5 Fe1 N1 163.80(7)
N2 Fe1 N1 94.23(7)
C7' N1 C5' 120(5)
C7' N1 C7 8(5)
C5' N1 C7 128.6(18)
C7' N1 C5 100(4)
C5' N1 C5 23.6(17)
C7 N1 C5 108.3(2)
C7' N1 C1 115.7(16)
C5' N1 C1 87.8(14)
C7 N1 C1 112.3(2)
C5 N1 C1 108.3(2)
C7' N1 C1' 88(3)
C5' N1 C1' 129.1(16)
C7 N1 C1' 81.1(7)
C5 N1 C1' 147.1(10)
C1 N1 C1' 41.5(9)
C7' N1 Fe1 104(2)
C5' N1 Fe1 107.7(9)
C7 N1 Fe1 101.08(15)
C5 N1 Fe1 104.87(13)
C1 N1 Fe1 121.08(14)
C1' N1 Fe1 103.9(9)
C9 N2 C3 110.09(18)
C9 N2 C11 109.86(18)
C3 N2 C11 110.37(18)
C9 N2 Fe1 102.54(13)
C3 N2 Fe1 116.45(13)
C11 N2 Fe1 107.17(13)
C4 O1 Fe1 118.40(13)
C6 O3 Fe1 114.94(16)
C8 O5 Fe1 116.61(14)
C8 O6 Li1 126.1(2)
C10 O7 Fe1 118.06(14)
Li1 O9 H9C 126(3)
Li1 O9 H9D 132(3)
H9C O9 H9D 102(4)
Li1 O10 H10A 119(3)
Li1 O10 H10B 129(2)
H10A O10 H10B 101(3)
Li1 O11 H11C 124(3)
Li1 O11 H11D 119(3)
H11C O11 H11D 108(4)
N1 C1 C2 115.1(2)
N1 C1 H1A 105(2)
C2 C1 H1A 111(2)
N1 C1 H1B 105(2)
C2 C1 H1B 109(2)
H1A C1 H1B 110(3)
C1' C2 C1 42.2(9)
C1' C2 C3 127.8(8)
C1 C2 C3 112.5(2)
C1' C2 H2C 105.3
C1 C2 H2C 141.0
C3 C2 H2C 105.3
C1' C2 H2D 105.3
C1 C2 H2D 73.4
C3 C2 H2D 105.3
H2C C2 H2D 106.0
C1' C2 H2A 120(2)
C1 C2 H2A 108(2)
C3 C2 H2A 110(2)
H2C C2 H2A 65.3
H2D C2 H2A 41.0
C1' C2 H2B 69(2)
C1 C2 H2B 111(2)
C3 C2 H2B 112(2)
H2C C2 H2B 42.3
H2D C2 H2B 135.7
H2A C2 H2B 102(3)
N2 C3 C2 112.13(19)
N2 C3 H3A 107(2)
C2 C3 H3A 112(2)
N2 C3 H3B 109.8(18)
C2 C3 H3B 108.0(19)
H3A C3 H3B 108(3)
O2 C4 O1 124.3(2)
O2 C4 C5 118.9(2)
O1 C4 C5 116.62(18)
O2 C4 C5' 121.6(9)
O1 C4 C5' 111.0(11)
C5 C4 C5' 22.9(16)
N1 C5 C4 112.23(19)
N1 C5 H5A 111(2)
C4 C5 H5A 110(2)
N1 C5 H5B 106(2)
C4 C5 H5B 108(2)
H5A C5 H5B 109(3)
O4 C6 O4' 36.2(12)
O4 C6 O3 125.4(3)
O4' C6 O3 99.8(12)
O4 C6 C7' 117.1(11)
O4' C6 C7' 130(4)
O3 C6 C7' 117.1(9)
O4 C6 C7 118.0(2)
O4' C6 C7 136.0(11)
O3 C6 C7 116.5(2)
C7' C6 C7 8(4)
N1 C7 C6 109.7(2)
N1 C7 H7A 108(3)
C6 C7 H7A 105(3)
N1 C7 H7B 109(2)
C6 C7 H7B 106(2)
H7A C7 H7B 118(3)
O6 C8 O5 124.5(2)
O6 C8 C9 119.5(2)
O5 C8 C9 115.94(18)
N2 C9 C8 110.10(18)
N2 C9 H9A 106(2)
C8 C9 H9A 110(2)
N2 C9 H9B 113(2)
C8 C9 H9B 108(2)
H9A C9 H9B 110(3)
O8 C10 O7 123.9(2)
O8 C10 C11 120.1(2)
O7 C10 C11 116.04(19)
N2 C11 C10 113.63(18)
N2 C11 H11A 109(2)
C10 C11 H11A 102(2)
N2 C11 H11B 110(2)
C10 C11 H11B 108(2)
H11A C11 H11B 113(3)
C2 C1' N1 115.5(12)
C2 C1' H1A 97(2)
N1 C1' H1A 89(2)
C2 C1' H2B 41.2(16)
N1 C1' H2B 136(2)
H1A C1' H2B 124(3)
C2 C1' H1'A 108.4
N1 C1' H1'A 108.4
H1A C1' H1'A 30.9
H2B C1' H1'A 114.3
C2 C1' H1'B 108.4
N1 C1' H1'B 108.4
H1A C1' H1'B 137.9
H2B C1' H1'B 67.8
H1'A C1' H1'B 107.5
N1 C5' C4 112.4(14)
N1 C5' H5A 122(4)
C4 C5' H5A 114(4)
N1 C5' H5'A 109.1
C4 C5' H5'A 109.1
H5A C5' H5'A 85.3
N1 C5' H5'B 109.1
C4 C5' H5'B 109.1
H5A C5' H5'B 22.9
H5'A C5' H5'B 107.9
N1 C7' C6 112.2(16)
N1 C7' H7A 119(7)
C6 C7' H7A 117(7)
N1 C7' H7B 99(5)
C6 C7' H7B 98(5)
H7A C7' H7B 109(8)
N1 C7' H7'A 109.2
C6 C7' H7'A 109.2
H7A C7' H7'A 20.3
H7B C7' H7'A 128.9
N1 C7' H7'B 109.2
C6 C7' H7'B 109.2
H7A C7' H7'B 87.6
H7B C7' H7'B 21.0
H7'A C7' H7'B 107.9

loop_
_geom_bond_atom_site_label_1
_geom_bond_atom_site_label_2
_geom_bond_distance
Li1 O9 1.899(5)
Li1 O10 1.934(5)
Li1 O11 1.948(5)
Li1 O6 2.013(5)
Fe1 O3 1.9763(17)
Fe1 O1 1.9855(16)
Fe1 O7 1.9922(16)
Fe1 O5 1.9970(16)
Fe1 N2 2.1765(18)
Fe1 N1 2.2079(18)
N1 C7' 1.46(2)
N1 C5' 1.463(18)
N1 C7 1.472(3)
N1 C5 1.500(3)
N1 C1 1.505(3)
N1 C1' 1.532(16)
N2 C9 1.486(3)
N2 C3 1.493(3)
N2 C11 1.499(3)
O1 C4 1.303(3)
O2 C4 1.212(3)
O3 C6 1.303(3)
O4 C6 1.233(3)
O5 C8 1.287(3)
O6 C8 1.231(3)
O7 C10 1.305(3)
O8 C10 1.217(3)
O9 H9C 0.83(4)
O9 H9D 0.76(4)
O10 H10A 0.78(4)
O10 H10B 0.83(4)
O11 H11C 0.80(4)
O11 H11D 0.70(4)
C1 C2 1.511(3)
C1 H1A 0.97(4)
C1 H1B 1.00(4)
C2 C1' 1.475(16)
C2 C3 1.520(3)
C2 H2C 0.9700
C2 H2D 0.9700
C2 H2A 0.93(4)
C2 H2B 1.04(4)
C3 H3A 0.98(3)
C3 H3B 1.05(3)
C4 C5 1.505(3)
C4 C5' 1.538(18)
C5 H5A 0.93(4)
C5 H5B 1.04(4)
C6 O4' 1.299(16)
C6 C7' 1.48(2)
C6 C7 1.511(4)
C7 H7A 0.86(4)
C7 H7B 1.00(4)
C8 C9 1.521(3)
C9 H9A 0.91(3)
C9 H9B 0.94(3)
C10 C11 1.511(3)
C11 H11A 0.91(4)
C11 H11B 0.95(4)
C1' H1A 1.30(4)
C1' H2B 1.47(4)
C1' H1'A 0.9700
C1' H1'B 0.9700
C5' H5A 0.83(4)
C5' H5'A 0.9700
C5' H5'B 0.9700
C7' H7A 0.73(7)
C7' H7B 1.20(11)
C7' H7'A 0.9700
C7' H7'B 0.9700

loop_
_geom_hbond_atom_site_label_D
_geom_hbond_atom_site_label_H
_geom_hbond_atom_site_label_A
_geom_hbond_distance_DH
_geom_hbond_distance_HA
_geom_hbond_distance_DA
_geom_hbond_angle_DHA
_geom_hbond_site_symmetry_A
O9 H9C O4 0.83(4) 1.94(4) 2.764(3) 172(4) 4_556
O9 H9C O4' 0.83(4) 1.84(4) 2.62(2) 155(4) 4_556
O9 H9D O1 0.76(4) 2.13(4) 2.879(3) 165(4) 3_756
O10 H10A O2 0.78(4) 2.00(4) 2.750(3) 160(4) 1_455
O10 H10B O7 0.83(4) 2.07(4) 2.903(3) 174(4) 2_655
O11 H11C O8 0.80(4) 2.27(4) 3.006(3) 154(3) 2_655
O11 H11C O4' 0.80(4) 2.49(4) 2.929(18) 115(3) 2_755
O11 H11D O6 0.70(4) 2.36(4) 2.974(3) 147(4) 3_756
